data_7160316
loop_
_publ_author_name
'Roy, Subhra Kanti'
'Moser, Sandra'
'D&#xfc;rr-Mayer, Tobias'
'Hinkelmann, Rahel'
'Jessen, Henning J.'

_publ_section_title
;
 ESIPT fluorescence turn-on sensors for detection of short chain inorganic
 polyphosphate in water.
;
_journal_name_full 'Organic &amp; biomolecular chemistry'
_journal_paper_doi 10.1039/d4ob01926a
_journal_year 2024
_chemical_formula_moiety 'C27 H24 N2 Na2 O13 S2'
_chemical_formula_sum 'C27 H24 N2 Na2 O13 S2'
_chemical_formula_weight 694.58
_space_group_crystal_system monoclinic
_space_group_IT_number 14
_space_group_name_Hall '-P 2ybc'
_space_group_name_H-M_alt 'P 1 21/c 1'
_atom_sites_solution_hydrogens mixed
_atom_sites_solution_primary direct
_audit_creation_method
;FinalCif V139 by Daniel Kratzert, Freiburg 2024, 
https://dkratzert.de/finalcif.html
;
_audit_update_record
;
2024-06-11 deposited with the CCDC.	2024-12-17 downloaded from the CCDC.
;
_cell_angle_alpha 90
_cell_angle_beta 92.357(6)
_cell_angle_gamma 90
_cell_formula_units_Z 4
_cell_length_a 19.360(6)
_cell_length_b 8.134(2)
_cell_length_c 18.684(5)
_cell_measurement_reflns_used 9794
_cell_measurement_temperature 100(2)
_cell_measurement_theta_max 28.2495
_cell_measurement_theta_min 2.3835
_cell_volume 2939.8(14)
_computing_cell_refinement 'SAINT V8.40B'
_computing_data_collection 'Bruker BIS 8.5.0.27 Release/2023-03-20 and APEX5 2023.9-2'
_computing_data_reduction 'SAINT V8.40B'
_computing_structure_refinement 'SHELXL-2019/2 (Sheldrick, 2019)'
_computing_structure_solution 'SHELXT 2018/2 (Sheldrick, 2018)'
_diffrn_ambient_environment N~2~
_diffrn_ambient_temperature 100(2)
_diffrn_detector CPAD
_diffrn_detector_area_resol_mean 7.41
_diffrn_detector_type 'Bruker PHOTON III'
_diffrn_measured_fraction_theta_full 1.000
_diffrn_measured_fraction_theta_max 0.998
_diffrn_measurement_device 'three-circle diffractometer'
_diffrn_measurement_device_type 'Bruker D8 VENTURE dual wavelength Mo/Cu'
_diffrn_measurement_method '\w and \f scans'
_diffrn_measurement_specimen_support 'MiTeGen micromount'
_diffrn_radiation_monochromator 'mirror optics'
_diffrn_radiation_probe x-ray
_diffrn_radiation_type MoK\a
_diffrn_radiation_wavelength 0.71073
_diffrn_reflns_av_R_equivalents 0.0616
_diffrn_reflns_av_unetI/netI 0.0168
_diffrn_reflns_Laue_measured_fraction_full 1.000
_diffrn_reflns_Laue_measured_fraction_max 0.998
_diffrn_reflns_limit_h_max 25
_diffrn_reflns_limit_h_min -25
_diffrn_reflns_limit_k_max 10
_diffrn_reflns_limit_k_min -10
_diffrn_reflns_limit_l_max 24
_diffrn_reflns_limit_l_min -24
_diffrn_reflns_number 196988
_diffrn_reflns_point_group_measured_fraction_full 1.000
_diffrn_reflns_point_group_measured_fraction_max 0.998
_diffrn_reflns_theta_full 25.242
_diffrn_reflns_theta_max 28.365
_diffrn_reflns_theta_min 2.106
_diffrn_source 'microfocus sealed X-ray tube'
_diffrn_source_current 1.4
_diffrn_source_type 'Incoatec I\ms'
_diffrn_source_voltage 50.0
_exptl_absorpt_coefficient_mu 0.283
_exptl_absorpt_correction_T_max 0.7457
_exptl_absorpt_correction_T_min 0.6845
_exptl_absorpt_correction_type multi-scan
_exptl_absorpt_process_details
;SADABS-2016/2 - Bruker AXS area detector scaling and absorption correction: 
Krause, L., Herbst-Irmer, R., Sheldrick G.M. & Stalke D., J. Appl. Cryst. 48 
(2015) 3-10
;
_exptl_crystal_colour yellow
_exptl_crystal_density_diffrn 1.569
_exptl_crystal_description plate
_exptl_crystal_F_000 1432
_exptl_crystal_recrystallization_method
'Crystals were obtained at room temperature from methanol by slow solvent evaporation.'
_exptl_crystal_size_max 0.488
_exptl_crystal_size_mid 0.209
_exptl_crystal_size_min 0.020
_refine_diff_density_max 0.592
_refine_diff_density_min -0.443
_refine_diff_density_rms 0.057
_refine_ls_extinction_method none
_refine_ls_goodness_of_fit_ref 1.041
_refine_ls_hydrogen_treatment mixed
_refine_ls_matrix_type full
_refine_ls_number_parameters 436
_refine_ls_number_reflns 7341
_refine_ls_number_restraints 6
_refine_ls_restrained_S_all 1.041
_refine_ls_R_factor_all 0.0430
_refine_ls_R_factor_gt 0.0340
_refine_ls_shift/su_max 0.003
_refine_ls_shift/su_mean 0.000
_refine_ls_structure_factor_coef Fsqd
_refine_ls_weighting_details 'w=1/[\s^2^(Fo^2^)+(0.0332P)^2^+2.8987P] where P=(Fo^2^+2Fc^2^)/3'
_refine_ls_weighting_scheme calc
_refine_ls_wR_factor_gt 0.0819
_refine_ls_wR_factor_ref 0.0873
_reflns_Friedel_coverage 0.000
_reflns_number_gt 6305
_reflns_number_total 7341
_reflns_threshold_expression 'I > 2\s(I)'
_cod_data_source_file d4ob01926a2.cif
_cod_data_source_block Jessen_SR_324_P_a
_cod_original_cell_volume 2940.0(14)
_cod_original_sg_symbol_H-M 'P 21/c'
_cod_database_code 7160316
_shelx_shelxl_version_number 2019/3
_shelx_space_group_comment
;
The symmetry employed for this shelxl refinement is uniquely defined
by the following loop, which should always be used as a source of
symmetry information in preference to the above space-group names.
They are only intended as comments.
;
_shelx_estimated_absorpt_t_min 0.874
_shelx_estimated_absorpt_t_max 0.994
_olex2_diffrn_ambient_temperature_device 'Oxford Cryostream 800'

loop_
_space_group_symop_operation_xyz
'x, y, z'
'-x, y+1/2, -z+1/2'
'-x, -y, -z'
'x, -y-1/2, z-1/2'

loop_
_atom_site_label
_atom_site_type_symbol
_atom_site_fract_x
_atom_site_fract_y
_atom_site_fract_z
_atom_site_U_iso_or_equiv
_atom_site_adp_type
_atom_site_occupancy
_atom_site_site_symmetry_order
_atom_site_calc_flag
_atom_site_refinement_flags_posn
_atom_site_refinement_flags_adp
_atom_site_refinement_flags_occupancy
_atom_site_disorder_assembly
_atom_site_disorder_group
S1 S 0.40148(2) 0.52705(5) 1.01549(2) 0.01459(8) Uani 1 1 d . . . . .
S2 S 0.58184(2) 0.22841(5) 0.72796(2) 0.01473(8) Uani 1 1 d . . . . .
Na1 Na 0.49158(3) 0.41691(8) 0.85860(3) 0.01728(13) Uani 1 1 d . . . . .
Na2 Na 0.49633(3) 0.32409(7) 0.55355(3) 0.01647(13) Uani 1 1 d . . . . .
O1 O 0.18180(6) 0.27968(14) 0.88152(6) 0.0204(2) Uani 1 1 d . . . . .
O2 O 0.10038(6) 0.54725(17) 1.05296(7) 0.0269(3) Uani 1 1 d . . . . .
H2A H 0.0796(7) 0.503(3) 1.0200(12) 0.040 Uiso 1 1 calc R U . . .
O3 O 0.42896(6) 0.41254(14) 1.06966(6) 0.0181(2) Uani 1 1 d . . . . .
O4 O 0.42800(6) 0.69322(14) 1.02931(6) 0.0193(2) Uani 1 1 d . . . . .
O5 O 0.41053(6) 0.47216(15) 0.94254(6) 0.0208(2) Uani 1 1 d . . . . .
O6 O 0.73338(6) 0.46431(14) 0.52105(6) 0.0206(2) Uani 1 1 d . . . . .
O7 O 0.87547(6) 0.20123(17) 0.65570(7) 0.0264(3) Uani 1 1 d . . . . .
H7A H 0.8836(3) 0.262(3) 0.6193(13) 0.040 Uiso 1 1 calc R U . . .
O8 O 0.58287(6) 0.32525(14) 0.79344(6) 0.0198(2) Uani 1 1 d . . . . .
O9 O 0.55909(6) 0.05973(14) 0.74009(6) 0.0214(2) Uani 1 1 d . . . . .
O10 O 0.54398(6) 0.30744(16) 0.66886(6) 0.0238(3) Uani 1 1 d . . . . .
N1 N 0.08419(7) 0.36269(18) 0.93328(8) 0.0218(3) Uani 1 1 d . . . . .
N2 N 0.84542(7) 0.39889(18) 0.54439(8) 0.0234(3) Uani 1 1 d . . . . .
C1 C 0.06612(9) 0.2609(2) 0.87454(9) 0.0227(3) Uani 1 1 d . . . . .
C2 C 0.00225(10) 0.2079(2) 0.84670(10) 0.0290(4) Uani 1 1 d . . . . .
H2 H -0.039723 0.239745 0.867366 0.035 Uiso 1 1 calc R U . . .
C3 C 0.00297(10) 0.1056(2) 0.78699(11) 0.0338(4) Uani 1 1 d . . . . .
H3 H -0.039734 0.068422 0.765981 0.041 Uiso 1 1 calc R U . . .
C4 C 0.06426(11) 0.0562(2) 0.75711(10) 0.0315(4) Uani 1 1 d . . . . .
H4 H 0.062264 -0.014408 0.716565 0.038 Uiso 1 1 calc R U . . .
C5 C 0.12844(10) 0.1075(2) 0.78513(9) 0.0262(4) Uani 1 1 d . . . . .
H5 H 0.170631 0.073596 0.765489 0.031 Uiso 1 1 calc R U . . .
C6 C 0.12634(9) 0.2109(2) 0.84338(9) 0.0221(3) Uani 1 1 d . . . . .
C7 C 0.15130(8) 0.3688(2) 0.93410(8) 0.0192(3) Uani 1 1 d . . . . .
C8 C 0.19639(8) 0.45680(19) 0.98440(8) 0.0177(3) Uani 1 1 d . . . . .
C9 C 0.26805(8) 0.45651(19) 0.97645(8) 0.0167(3) Uani 1 1 d . . . . .
H9 H 0.286860 0.401757 0.936779 0.020 Uiso 1 1 calc R U . . .
C10 C 0.31142(8) 0.53504(18) 1.02572(8) 0.0154(3) Uani 1 1 d . . . . .
C11 C 0.28405(8) 0.6150(2) 1.08477(8) 0.0192(3) Uani 1 1 d . . . . .
H11 H 0.314063 0.666861 1.119363 0.023 Uiso 1 1 calc R U . . .
C12 C 0.21340(8) 0.6182(2) 1.09255(9) 0.0215(3) Uani 1 1 d . . . . .
H12 H 0.194960 0.673931 1.132162 0.026 Uiso 1 1 calc R U . . .
C13 C 0.16885(8) 0.5400(2) 1.04255(9) 0.0200(3) Uani 1 1 d . . . . .
C14 C 0.84039(9) 0.4964(2) 0.48216(9) 0.0237(3) Uani 1 1 d . . . . .
C15 C 0.89092(10) 0.5547(2) 0.43748(10) 0.0305(4) Uani 1 1 d . . . . .
H15 H 0.938515 0.530484 0.446249 0.037 Uiso 1 1 calc R U . . .
C16 C 0.86817(11) 0.6497(2) 0.37970(10) 0.0334(4) Uani 1 1 d . . . . .
H16 H 0.901092 0.691644 0.348099 0.040 Uiso 1 1 calc R U . . .
C17 C 0.79845(11) 0.6855(2) 0.36651(9) 0.0311(4) Uani 1 1 d . . . . .
H17 H 0.785349 0.750693 0.326016 0.037 Uiso 1 1 calc R U . . .
C18 C 0.74728(10) 0.6290(2) 0.41063(9) 0.0260(4) Uani 1 1 d . . . . .
H18 H 0.699633 0.652938 0.402033 0.031 Uiso 1 1 calc R U . . .
C19 C 0.77171(9) 0.5349(2) 0.46819(8) 0.0223(3) Uani 1 1 d . . . . .
C20 C 0.78206(8) 0.3852(2) 0.56391(8) 0.0200(3) Uani 1 1 d . . . . .
C21 C 0.75948(8) 0.2975(2) 0.62628(8) 0.0184(3) Uani 1 1 d . . . . .
C22 C 0.68975(8) 0.29844(19) 0.64361(8) 0.0172(3) Uani 1 1 d . . . . .
H22 H 0.656729 0.355438 0.613912 0.021 Uiso 1 1 calc R U . . .
C23 C 0.66896(8) 0.21663(19) 0.70382(8) 0.0162(3) Uani 1 1 d . . . . .
C24 C 0.71698(8) 0.1298(2) 0.74699(8) 0.0193(3) Uani 1 1 d . . . . .
H24 H 0.702353 0.073258 0.788192 0.023 Uiso 1 1 calc R U . . .
C25 C 0.78568(9) 0.1261(2) 0.72988(9) 0.0220(3) Uani 1 1 d . . . . .
H25 H 0.818075 0.066301 0.759231 0.026 Uiso 1 1 calc R U . . .
C26 C 0.80792(8) 0.2100(2) 0.66954(9) 0.0203(3) Uani 1 1 d . . . . .
C1M C 0.36629(10) 0.2006(2) 0.77082(11) 0.0329(4) Uani 1 1 d . . . . .
H1MA H 0.380775 0.222274 0.722067 0.049 Uiso 1 1 calc R U . . .
H1MB H 0.340032 0.294877 0.787842 0.049 Uiso 1 1 calc R U . . .
H1MC H 0.337150 0.102132 0.770809 0.049 Uiso 1 1 calc R U . . .
O1M O 0.42609(6) 0.17529(15) 0.81722(6) 0.0223(2) Uani 1 1 d . . . . .
H1 H 0.4478(12) 0.099(3) 0.8036(12) 0.033 Uiso 1 1 d . U . . .
O1W O 0.41637(6) 0.50423(15) 0.60806(6) 0.0216(2) Uani 1 1 d D . . . .
H1W1 H 0.4225(11) 0.510(3) 0.6517(9) 0.032 Uiso 1 1 d D U . . .
H2W1 H 0.4147(11) 0.599(2) 0.5926(11) 0.032 Uiso 1 1 d D U . . .
O2W O 0.42706(6) 0.44028(14) 0.45766(6) 0.0194(2) Uani 1 1 d D . . . .
H1W2 H 0.3881(9) 0.448(3) 0.4736(11) 0.029 Uiso 1 1 d D U . . .
H2W2 H 0.4196(11) 0.394(3) 0.4184(10) 0.029 Uiso 1 1 d D U . . .

loop_
_atom_site_aniso_label
_atom_site_aniso_U_11
_atom_site_aniso_U_22
_atom_site_aniso_U_33
_atom_site_aniso_U_23
_atom_site_aniso_U_13
_atom_site_aniso_U_12
S1 0.01713(17) 0.01375(17) 0.01292(16) -0.00046(13) 0.00108(12) -0.00063(13)
S2 0.01926(17) 0.01467(17) 0.01020(15) 0.00020(13) -0.00002(12) -0.00046(13)
Na1 0.0203(3) 0.0192(3) 0.0123(3) -0.0016(2) 0.0008(2) 0.0004(2)
Na2 0.0228(3) 0.0135(3) 0.0130(3) 0.0003(2) -0.0002(2) 0.0005(2)
O1 0.0228(6) 0.0218(6) 0.0165(5) -0.0002(4) -0.0019(4) -0.0042(5)
O2 0.0189(6) 0.0306(7) 0.0315(7) -0.0045(5) 0.0025(5) 0.0004(5)
O3 0.0207(5) 0.0164(5) 0.0170(5) 0.0017(4) -0.0009(4) 0.0017(4)
O4 0.0223(5) 0.0143(5) 0.0216(5) -0.0003(4) 0.0038(4) -0.0028(4)
O5 0.0215(5) 0.0266(6) 0.0145(5) -0.0042(4) 0.0032(4) -0.0003(5)
O6 0.0251(6) 0.0217(6) 0.0153(5) 0.0011(4) 0.0038(4) -0.0035(5)
O7 0.0201(6) 0.0321(7) 0.0271(6) -0.0031(5) 0.0018(5) 0.0027(5)
O8 0.0227(5) 0.0208(6) 0.0159(5) -0.0055(4) 0.0022(4) -0.0007(4)
O9 0.0280(6) 0.0164(6) 0.0200(5) -0.0006(4) 0.0042(4) -0.0044(5)
O10 0.0223(6) 0.0345(7) 0.0144(5) 0.0079(5) -0.0006(4) 0.0038(5)
N1 0.0213(7) 0.0198(7) 0.0239(7) 0.0043(6) -0.0039(5) -0.0016(5)
N2 0.0258(7) 0.0235(7) 0.0212(7) -0.0056(6) 0.0059(5) -0.0041(6)
C1 0.0254(8) 0.0185(8) 0.0237(8) 0.0062(6) -0.0060(6) -0.0029(6)
C2 0.0256(9) 0.0239(9) 0.0368(10) 0.0063(7) -0.0088(7) -0.0034(7)
C3 0.0334(10) 0.0285(10) 0.0380(10) 0.0048(8) -0.0162(8) -0.0073(8)
C4 0.0426(11) 0.0250(9) 0.0258(9) 0.0007(7) -0.0115(8) -0.0074(8)
C5 0.0336(9) 0.0245(9) 0.0201(8) 0.0042(7) -0.0035(7) -0.0054(7)
C6 0.0254(8) 0.0204(8) 0.0200(7) 0.0060(6) -0.0062(6) -0.0064(6)
C7 0.0222(7) 0.0170(7) 0.0182(7) 0.0039(6) -0.0007(6) -0.0005(6)
C8 0.0203(7) 0.0164(7) 0.0162(7) 0.0029(6) -0.0013(5) -0.0003(6)
C9 0.0206(7) 0.0154(7) 0.0140(7) 0.0016(5) 0.0002(5) 0.0004(6)
C10 0.0178(7) 0.0134(7) 0.0149(7) 0.0025(5) 0.0008(5) 0.0005(5)
C11 0.0228(8) 0.0178(7) 0.0169(7) -0.0019(6) 0.0004(6) -0.0008(6)
C12 0.0238(8) 0.0203(8) 0.0205(7) -0.0031(6) 0.0031(6) 0.0016(6)
C13 0.0188(7) 0.0181(7) 0.0232(8) 0.0013(6) 0.0019(6) 0.0014(6)
C14 0.0306(9) 0.0217(8) 0.0193(8) -0.0063(6) 0.0062(6) -0.0074(7)
C15 0.0325(9) 0.0334(10) 0.0264(9) -0.0085(8) 0.0105(7) -0.0099(8)
C16 0.0458(11) 0.0319(10) 0.0235(9) -0.0056(7) 0.0148(8) -0.0170(9)
C17 0.0502(12) 0.0255(9) 0.0182(8) -0.0026(7) 0.0072(7) -0.0125(8)
C18 0.0387(10) 0.0228(8) 0.0168(7) -0.0023(6) 0.0031(7) -0.0074(7)
C19 0.0314(9) 0.0191(8) 0.0168(7) -0.0041(6) 0.0077(6) -0.0086(7)
C20 0.0245(8) 0.0189(8) 0.0165(7) -0.0049(6) 0.0017(6) -0.0030(6)
C21 0.0222(7) 0.0170(7) 0.0160(7) -0.0033(6) 0.0021(6) -0.0011(6)
C22 0.0216(7) 0.0147(7) 0.0150(7) -0.0012(5) -0.0003(5) 0.0000(6)
C23 0.0200(7) 0.0146(7) 0.0139(7) -0.0022(5) -0.0002(5) 0.0002(6)
C24 0.0260(8) 0.0171(7) 0.0146(7) 0.0005(6) -0.0016(6) 0.0015(6)
C25 0.0240(8) 0.0205(8) 0.0210(8) -0.0021(6) -0.0044(6) 0.0043(6)
C26 0.0198(7) 0.0199(8) 0.0213(7) -0.0057(6) -0.0003(6) 0.0015(6)
C1M 0.0332(10) 0.0251(9) 0.0394(10) 0.0072(8) -0.0104(8) -0.0013(7)
O1M 0.0270(6) 0.0190(6) 0.0207(6) 0.0001(5) 0.0000(5) 0.0042(5)
O1W 0.0302(6) 0.0182(6) 0.0164(5) -0.0014(5) -0.0001(5) 0.0020(5)
O2W 0.0240(6) 0.0194(6) 0.0147(5) -0.0013(4) -0.0007(4) 0.0000(5)

loop_
_atom_type_symbol
_atom_type_description
_atom_type_scat_dispersion_real
_atom_type_scat_dispersion_imag
_atom_type_scat_source
C C 0.0033 0.0016 'International Tables Vol C Tables 4.2.6.8 and 6.1.1.4'
H H 0.0000 0.0000 'International Tables Vol C Tables 4.2.6.8 and 6.1.1.4'
N N 0.0061 0.0033 'International Tables Vol C Tables 4.2.6.8 and 6.1.1.4'
O O 0.0106 0.0060 'International Tables Vol C Tables 4.2.6.8 and 6.1.1.4'
S S 0.1246 0.1234 'International Tables Vol C Tables 4.2.6.8 and 6.1.1.4'
Na Na 0.0362 0.0249 'International Tables Vol C Tables 4.2.6.8 and 6.1.1.4'

loop_
_geom_angle_atom_site_label_1
_geom_angle_atom_site_label_2
_geom_angle_atom_site_label_3
_geom_angle
_geom_angle_site_symmetry_1
_geom_angle_site_symmetry_3
_geom_angle_publ_flag
O5 S1 O3 113.58(7) . . ?
O5 S1 O4 113.22(7) . . ?
O3 S1 O4 110.57(7) . . ?
O5 S1 C10 105.74(7) . . ?
O3 S1 C10 106.40(7) . . ?
O4 S1 C10 106.73(7) . . ?
O5 S1 Na1 130.88(5) . 3_667 ?
O3 S1 Na1 49.85(5) . 3_667 ?
O4 S1 Na1 60.84(5) . 3_667 ?
C10 S1 Na1 122.99(5) . 3_667 ?
O10 S2 O8 112.92(7) . . ?
O10 S2 O9 112.84(7) . . ?
O8 S2 O9 111.83(7) . . ?
O10 S2 C23 106.71(7) . . ?
O8 S2 C23 105.30(7) . . ?
O9 S2 C23 106.59(7) . . ?
O10 S2 Na1 76.87(6) . 2_646 ?
O8 S2 Na1 145.06(5) . 2_646 ?
O9 S2 Na1 39.46(5) . 2_646 ?
C23 S2 Na1 103.29(5) . 2_646 ?
O5 Na1 O8 167.71(5) . . ?
O5 Na1 O9 99.37(5) . 2_656 ?
O8 Na1 O9 92.84(5) . 2_656 ?
O5 Na1 O3 86.95(5) . 3_667 ?
O8 Na1 O3 89.67(5) . 3_667 ?
O9 Na1 O3 112.53(5) 2_656 3_667 ?
O5 Na1 O1M 90.76(5) . . ?
O8 Na1 O1M 88.39(5) . . ?
O9 Na1 O1M 87.43(5) 2_656 . ?
O3 Na1 O1M 160.02(5) 3_667 . ?
O5 Na1 O4 85.66(5) . 3_667 ?
O8 Na1 O4 82.70(5) . 3_667 ?
O9 Na1 O4 166.96(5) 2_656 3_667 ?
O3 Na1 O4 55.43(4) 3_667 3_667 ?
O1M Na1 O4 104.62(4) . 3_667 ?
O5 Na1 S1 84.68(4) . 3_667 ?
O8 Na1 S1 86.89(4) . 3_667 ?
O9 Na1 S1 139.77(4) 2_656 3_667 ?
O3 Na1 S1 27.30(3) 3_667 3_667 ?
O1M Na1 S1 132.72(4) . 3_667 ?
O4 Na1 S1 28.17(3) 3_667 3_667 ?
O5 Na1 S2 83.82(4) . 2_656 ?
O8 Na1 S2 108.25(4) . 2_656 ?
O9 Na1 S2 23.19(3) 2_656 2_656 ?
O3 Na1 S2 94.71(4) 3_667 2_656 ?
O1M Na1 S2 104.78(4) . 2_656 ?
O4 Na1 S2 148.83(3) 3_667 2_656 ?
S1 Na1 S2 121.32(2) 3_667 2_656 ?
O5 Na1 Na2 63.68(4) . 2_656 ?
O8 Na1 Na2 119.13(4) . 2_656 ?
O9 Na1 Na2 85.56(4) 2_656 2_656 ?
O3 Na1 Na2 38.56(3) 3_667 2_656 ?
O1M Na1 Na2 151.86(4) . 2_656 ?
O4 Na1 Na2 85.94(3) 3_667 2_656 ?
S1 Na1 Na2 60.268(17) 3_667 2_656 ?
S2 Na1 Na2 63.11(2) 2_656 2_656 ?
O5 Na1 Na2 58.98(4) . 4_566 ?
O8 Na1 Na2 108.75(4) . 4_566 ?
O9 Na1 Na2 156.32(4) 2_656 4_566 ?
O3 Na1 Na2 78.13(3) 3_667 4_566 ?
O1M Na1 Na2 83.68(4) . 4_566 ?
O4 Na1 Na2 34.02(3) 3_667 4_566 ?
S1 Na1 Na2 53.966(19) 3_667 4_566 ?
S2 Na1 Na2 142.21(2) 2_656 4_566 ?
Na2 Na1 Na2 92.00(3) 2_656 4_566 ?
O10 Na2 O3 92.00(5) . 4_565 ?
O10 Na2 O2W 155.82(5) . . ?
O3 Na2 O2W 97.04(5) 4_565 . ?
O10 Na2 O1W 83.08(5) . . ?
O3 Na2 O1W 94.30(5) 4_565 . ?
O2W Na2 O1W 73.94(5) . . ?
O10 Na2 O4 109.96(5) . 2_646 ?
O3 Na2 O4 94.32(5) 4_565 2_646 ?
O2W Na2 O4 91.73(5) . 2_646 ?
O1W Na2 O4 164.08(5) . 2_646 ?
O10 Na2 O2W 84.57(5) . 3_666 ?
O3 Na2 O2W 175.74(5) 4_565 3_666 ?
O2W Na2 O2W 87.09(5) . 3_666 ?
O1W Na2 O2W 87.80(5) . 3_666 ?
O4 Na2 O2W 84.52(5) 2_646 3_666 ?
O10 Na2 Na2 123.84(5) . 3_666 ?
O3 Na2 Na2 141.14(4) 4_565 3_666 ?
O2W Na2 Na2 44.10(3) . 3_666 ?
O1W Na2 Na2 77.55(4) . 3_666 ?
O4 Na2 Na2 87.36(4) 2_646 3_666 ?
O2W Na2 Na2 42.99(3) 3_666 3_666 ?
O10 Na2 Na1 61.23(4) . 2_646 ?
O3 Na2 Na1 40.15(3) 4_565 2_646 ?
O2W Na2 Na1 135.27(4) . 2_646 ?
O1W Na2 Na1 112.97(4) . 2_646 ?
O4 Na2 Na1 82.02(4) 2_646 2_646 ?
O2W Na2 Na1 135.59(4) 3_666 2_646 ?
Na2 Na2 Na1 169.37(3) 3_666 2_646 ?
O10 Na2 Na1 141.87(4) . 4_565 ?
O3 Na2 Na1 74.47(3) 4_565 4_565 ?
O2W Na2 Na1 62.30(4) . 4_565 ?
O1W Na2 Na1 132.44(4) . 4_565 ?
O4 Na2 Na1 38.77(3) 2_646 4_565 ?
O2W Na2 Na1 106.78(4) 3_666 4_565 ?
Na2 Na2 Na1 83.33(3) 3_666 4_565 ?
Na1 Na2 Na1 88.00(3) 2_646 4_565 ?
C7 O1 C6 103.57(13) . . ?
C13 O2 H2A 109.5 . . ?
S1 O3 Na2 128.45(7) . 4_566 ?
S1 O3 Na1 102.85(6) . 3_667 ?
Na2 O3 Na1 101.29(5) 4_566 3_667 ?
S1 O4 Na2 120.66(7) . 2_656 ?
S1 O4 Na1 90.99(6) . 3_667 ?
Na2 O4 Na1 107.22(5) 2_656 3_667 ?
S1 O5 Na1 144.06(7) . . ?
C20 O6 C19 103.62(13) . . ?
C26 O7 H7A 109.5 . . ?
S2 O8 Na1 129.31(7) . . ?
S2 O9 Na1 117.35(7) . 2_646 ?
S2 O10 Na2 154.84(8) . . ?
C7 N1 C1 104.35(14) . . ?
C20 N2 C14 104.24(14) . . ?
C6 C1 C2 120.16(17) . . ?
C6 C1 N1 108.30(14) . . ?
C2 C1 N1 131.53(17) . . ?
C1 C2 C3 116.56(18) . . ?
C1 C2 H2 121.7 . . ?
C3 C2 H2 121.7 . . ?
C4 C3 C2 122.08(17) . . ?
C4 C3 H3 119.0 . . ?
C2 C3 H3 119.0 . . ?
C3 C4 C5 121.67(18) . . ?
C3 C4 H4 119.2 . . ?
C5 C4 H4 119.2 . . ?
C6 C5 C4 115.17(18) . . ?
C6 C5 H5 122.4 . . ?
C4 C5 H5 122.4 . . ?
C5 C6 O1 127.37(16) . . ?
C5 C6 C1 124.34(16) . . ?
O1 C6 C1 108.28(15) . . ?
N1 C7 O1 115.50(14) . . ?
N1 C7 C8 127.10(15) . . ?
O1 C7 C8 117.40(14) . . ?
C9 C8 C13 119.48(14) . . ?
C9 C8 C7 120.28(14) . . ?
C13 C8 C7 120.23(14) . . ?
C10 C9 C8 120.48(14) . . ?
C10 C9 H9 119.8 . . ?
C8 C9 H9 119.8 . . ?
C9 C10 C11 120.07(14) . . ?
C9 C10 S1 119.26(12) . . ?
C11 C10 S1 120.62(12) . . ?
C12 C11 C10 119.93(14) . . ?
C12 C11 H11 120.0 . . ?
C10 C11 H11 120.0 . . ?
C11 C12 C13 120.49(15) . . ?
C11 C12 H12 119.8 . . ?
C13 C12 H12 119.8 . . ?
O2 C13 C12 117.83(15) . . ?
O2 C13 C8 122.64(15) . . ?
C12 C13 C8 119.53(15) . . ?
C19 C14 C15 120.22(17) . . ?
C19 C14 N2 108.51(14) . . ?
C15 C14 N2 131.27(18) . . ?
C16 C15 C14 116.61(18) . . ?
C16 C15 H15 121.7 . . ?
C14 C15 H15 121.7 . . ?
C15 C16 C17 121.97(17) . . ?
C15 C16 H16 119.0 . . ?
C17 C16 H16 119.0 . . ?
C18 C17 C16 122.29(18) . . ?
C18 C17 H17 118.9 . . ?
C16 C17 H17 118.9 . . ?
C19 C18 C17 114.38(18) . . ?
C19 C18 H18 122.8 . . ?
C17 C18 H18 122.8 . . ?
C14 C19 O6 108.14(15) . . ?
C14 C19 C18 124.53(16) . . ?
O6 C19 C18 127.33(16) . . ?
N2 C20 O6 115.48(14) . . ?
N2 C20 C21 125.97(15) . . ?
O6 C20 C21 118.54(14) . . ?
C22 C21 C26 119.74(15) . . ?
C22 C21 C20 120.56(14) . . ?
C26 C21 C20 119.70(15) . . ?
C23 C22 C21 120.10(14) . . ?
C23 C22 H22 120.0 . . ?
C21 C22 H22 120.0 . . ?
C22 C23 C24 120.30(15) . . ?
C22 C23 S2 119.68(12) . . ?
C24 C23 S2 119.98(12) . . ?
C25 C24 C23 120.11(15) . . ?
C25 C24 H24 119.9 . . ?
C23 C24 H24 119.9 . . ?
C24 C25 C26 120.44(15) . . ?
C24 C25 H25 119.8 . . ?
C26 C25 H25 119.8 . . ?
O7 C26 C25 117.54(15) . . ?
O7 C26 C21 123.15(15) . . ?
C25 C26 C21 119.30(15) . . ?
O1M C1M H1MA 109.5 . . ?
O1M C1M H1MB 109.5 . . ?
H1MA C1M H1MB 109.5 . . ?
O1M C1M H1MC 109.5 . . ?
H1MA C1M H1MC 109.5 . . ?
H1MB C1M H1MC 109.5 . . ?
C1M O1M Na1 118.09(11) . . ?
C1M O1M H1 110.0(17) . . ?
Na1 O1M H1 116.9(17) . . ?
Na2 O1W H1W1 112.8(16) . . ?
Na2 O1W H2W1 116.3(16) . . ?
H1W1 O1W H2W1 107(2) . . ?
Na2 O2W Na2 92.91(5) . 3_666 ?
Na2 O2W H1W2 104.7(15) . . ?
Na2 O2W H1W2 122.6(16) 3_666 . ?
Na2 O2W H2W2 123.6(15) . . ?
Na2 O2W H2W2 111.3(15) 3_666 . ?
H1W2 O2W H2W2 103.1(19) . . ?

loop_
_geom_bond_atom_site_label_1
_geom_bond_atom_site_label_2
_geom_bond_distance
_geom_bond_site_symmetry_2
_geom_bond_publ_flag
S1 O5 1.4517(12) . ?
S1 O3 1.4597(11) . ?
S1 O4 1.4651(12) . ?
S1 C10 1.7631(16) . ?
S1 Na1 3.1029(10) 3_667 ?
S2 O10 1.4503(12) . ?
S2 O8 1.4545(12) . ?
S2 O9 1.4615(12) . ?
S2 C23 1.7665(17) . ?
S2 Na1 3.2966(9) 2_646 ?
Na1 O5 2.3079(13) . ?
Na1 O8 2.3107(13) . ?
Na1 O9 2.3586(14) 2_656 ?
Na1 O3 2.4327(13) 3_667 ?
Na1 O1M 2.4469(15) . ?
Na1 O4 2.7101(14) 3_667 ?
Na1 Na2 3.6997(11) 2_656 ?
Na1 Na2 4.1343(13) 4_566 ?
Na2 O10 2.3124(14) . ?
Na2 O3 2.3514(13) 4_565 ?
Na2 O2W 2.3884(13) . ?
Na2 O1W 2.3897(14) . ?
Na2 O4 2.4214(13) 2_646 ?
Na2 O2W 2.4377(14) 3_666 ?
Na2 Na2 3.4983(14) 3_666 ?
O1 C7 1.374(2) . ?
O1 C6 1.3825(19) . ?
O2 C13 1.349(2) . ?
O2 H2A 0.81(3) . ?
O6 C20 1.371(2) . ?
O6 C19 1.3842(19) . ?
O7 C26 1.345(2) . ?
O7 H7A 0.86(3) . ?
N1 C7 1.300(2) . ?
N1 C1 1.407(2) . ?
N2 C20 1.299(2) . ?
N2 C14 1.407(2) . ?
C1 C6 1.385(3) . ?
C1 C2 1.390(2) . ?
C2 C3 1.392(3) . ?
C2 H2 0.9500 . ?
C3 C4 1.391(3) . ?
C3 H3 0.9500 . ?
C4 C5 1.392(3) . ?
C4 H4 0.9500 . ?
C5 C6 1.377(2) . ?
C5 H5 0.9500 . ?
C7 C8 1.446(2) . ?
C8 C9 1.401(2) . ?
C8 C13 1.404(2) . ?
C9 C10 1.377(2) . ?
C9 H9 0.9500 . ?
C10 C11 1.403(2) . ?
C11 C12 1.382(2) . ?
C11 H11 0.9500 . ?
C12 C13 1.398(2) . ?
C12 H12 0.9500 . ?
C14 C19 1.380(3) . ?
C14 C15 1.395(2) . ?
C15 C16 1.385(3) . ?
C15 H15 0.9500 . ?
C16 C17 1.393(3) . ?
C16 H16 0.9500 . ?
C17 C18 1.392(3) . ?
C17 H17 0.9500 . ?
C18 C19 1.387(2) . ?
C18 H18 0.9500 . ?
C20 C21 1.449(2) . ?
C21 C22 1.401(2) . ?
C21 C26 1.406(2) . ?
C22 C23 1.381(2) . ?
C22 H22 0.9500 . ?
C23 C24 1.397(2) . ?
C24 C25 1.381(2) . ?
C24 H24 0.9500 . ?
C25 C26 1.401(2) . ?
C25 H25 0.9500 . ?
C1M O1M 1.433(2) . ?
C1M H1MA 0.9800 . ?
C1M H1MB 0.9800 . ?
C1M H1MC 0.9800 . ?
O1M H1 0.80(2) . ?
O1W H1W1 0.821(17) . ?
O1W H2W1 0.826(18) . ?
O2W H1W2 0.824(17) . ?
O2W H2W2 0.832(17) . ?

loop_
_geom_torsion_atom_site_label_1
_geom_torsion_atom_site_label_2
_geom_torsion_atom_site_label_3
_geom_torsion_atom_site_label_4
_geom_torsion
_geom_torsion_site_symmetry_1
_geom_torsion_site_symmetry_2
_geom_torsion_site_symmetry_3
_geom_torsion_site_symmetry_4
_geom_torsion_publ_flag
O5 S1 O3 Na2 8.51(11) . . . 4_566 ?
O4 S1 O3 Na2 -120.04(8) . . . 4_566 ?
C10 S1 O3 Na2 124.43(8) . . . 4_566 ?
Na1 S1 O3 Na2 -115.95(10) 3_667 . . 4_566 ?
O5 S1 O3 Na1 124.47(6) . . . 3_667 ?
O4 S1 O3 Na1 -4.09(8) . . . 3_667 ?
C10 S1 O3 Na1 -119.62(6) . . . 3_667 ?
O5 S1 O4 Na2 -14.42(10) . . . 2_656 ?
O3 S1 O4 Na2 114.33(8) . . . 2_656 ?
C10 S1 O4 Na2 -130.35(7) . . . 2_656 ?
Na1 S1 O4 Na2 110.75(8) 3_667 . . 2_656 ?
O5 S1 O4 Na1 -125.18(6) . . . 3_667 ?
O3 S1 O4 Na1 3.58(7) . . . 3_667 ?
C10 S1 O4 Na1 118.90(6) . . . 3_667 ?
O3 S1 O5 Na1 -66.37(14) . . . . ?
O4 S1 O5 Na1 60.82(15) . . . . ?
C10 S1 O5 Na1 177.33(12) . . . . ?
Na1 S1 O5 Na1 -9.92(17) 3_667 . . . ?
O10 S2 O8 Na1 59.46(11) . . . . ?
O9 S2 O8 Na1 -69.10(10) . . . . ?
C23 S2 O8 Na1 175.52(8) . . . . ?
Na1 S2 O8 Na1 -40.60(14) 2_646 . . . ?
O10 S2 O9 Na1 25.92(10) . . . 2_646 ?
O8 S2 O9 Na1 154.53(7) . . . 2_646 ?
C23 S2 O9 Na1 -90.89(8) . . . 2_646 ?
O8 S2 O10 Na2 -175.87(16) . . . . ?
O9 S2 O10 Na2 -47.8(2) . . . . ?
C23 S2 O10 Na2 68.91(19) . . . . ?
Na1 S2 O10 Na2 -31.25(17) 2_646 . . . ?
C7 N1 C1 C6 0.27(18) . . . . ?
C7 N1 C1 C2 179.65(18) . . . . ?
C6 C1 C2 C3 -0.5(3) . . . . ?
N1 C1 C2 C3 -179.86(17) . . . . ?
C1 C2 C3 C4 1.1(3) . . . . ?
C2 C3 C4 C5 -0.5(3) . . . . ?
C3 C4 C5 C6 -0.7(3) . . . . ?
C4 C5 C6 O1 179.91(16) . . . . ?
C4 C5 C6 C1 1.2(3) . . . . ?
C7 O1 C6 C5 -178.98(16) . . . . ?
C7 O1 C6 C1 -0.14(16) . . . . ?
C2 C1 C6 C5 -0.7(3) . . . . ?
N1 C1 C6 C5 178.81(15) . . . . ?
C2 C1 C6 O1 -179.54(15) . . . . ?
N1 C1 C6 O1 -0.07(18) . . . . ?
C1 N1 C7 O1 -0.38(18) . . . . ?
C1 N1 C7 C8 -179.61(15) . . . . ?
C6 O1 C7 N1 0.34(18) . . . . ?
C6 O1 C7 C8 179.64(13) . . . . ?
N1 C7 C8 C9 -177.49(15) . . . . ?
O1 C7 C8 C9 3.3(2) . . . . ?
N1 C7 C8 C13 4.0(3) . . . . ?
O1 C7 C8 C13 -175.22(14) . . . . ?
C13 C8 C9 C10 1.0(2) . . . . ?
C7 C8 C9 C10 -177.57(14) . . . . ?
C8 C9 C10 C11 0.5(2) . . . . ?
C8 C9 C10 S1 178.14(12) . . . . ?
O5 S1 C10 C9 15.53(14) . . . . ?
O3 S1 C10 C9 -105.55(13) . . . . ?
O4 S1 C10 C9 136.35(12) . . . . ?
Na1 S1 C10 C9 -157.94(10) 3_667 . . . ?
O5 S1 C10 C11 -166.88(13) . . . . ?
O3 S1 C10 C11 72.04(14) . . . . ?
O4 S1 C10 C11 -46.06(14) . . . . ?
Na1 S1 C10 C11 19.65(15) 3_667 . . . ?
C9 C10 C11 C12 -1.5(2) . . . . ?
S1 C10 C11 C12 -179.09(12) . . . . ?
C10 C11 C12 C13 1.0(2) . . . . ?
C11 C12 C13 O2 179.97(15) . . . . ?
C11 C12 C13 C8 0.5(2) . . . . ?
C9 C8 C13 O2 179.08(15) . . . . ?
C7 C8 C13 O2 -2.4(2) . . . . ?
C9 C8 C13 C12 -1.5(2) . . . . ?
C7 C8 C13 C12 177.07(15) . . . . ?
C20 N2 C14 C19 -0.30(18) . . . . ?
C20 N2 C14 C15 179.11(18) . . . . ?
C19 C14 C15 C16 -0.5(3) . . . . ?
N2 C14 C15 C16 -179.83(17) . . . . ?
C14 C15 C16 C17 -0.1(3) . . . . ?
C15 C16 C17 C18 0.3(3) . . . . ?
C16 C17 C18 C19 0.0(3) . . . . ?
C15 C14 C19 O6 -178.96(15) . . . . ?
N2 C14 C19 O6 0.53(18) . . . . ?
C15 C14 C19 C18 0.8(3) . . . . ?
N2 C14 C19 C18 -179.70(15) . . . . ?
C20 O6 C19 C14 -0.52(16) . . . . ?
C20 O6 C19 C18 179.71(16) . . . . ?
C17 C18 C19 C14 -0.5(3) . . . . ?
C17 C18 C19 O6 179.21(15) . . . . ?
C14 N2 C20 O6 -0.04(18) . . . . ?
C14 N2 C20 C21 -179.10(15) . . . . ?
C19 O6 C20 N2 0.36(18) . . . . ?
C19 O6 C20 C21 179.49(14) . . . . ?
N2 C20 C21 C22 176.85(15) . . . . ?
O6 C20 C21 C22 -2.2(2) . . . . ?
N2 C20 C21 C26 -3.5(2) . . . . ?
O6 C20 C21 C26 177.50(14) . . . . ?
C26 C21 C22 C23 1.4(2) . . . . ?
C20 C21 C22 C23 -178.95(14) . . . . ?
C21 C22 C23 C24 -1.3(2) . . . . ?
C21 C22 C23 S2 176.40(12) . . . . ?
O10 S2 C23 C22 9.34(15) . . . . ?
O8 S2 C23 C22 -110.91(13) . . . . ?
O9 S2 C23 C22 130.16(13) . . . . ?
Na1 S2 C23 C22 89.39(12) 2_646 . . . ?
O10 S2 C23 C24 -172.99(12) . . . . ?
O8 S2 C23 C24 66.76(14) . . . . ?
O9 S2 C23 C24 -52.17(14) . . . . ?
Na1 S2 C23 C24 -92.94(13) 2_646 . . . ?
C22 C23 C24 C25 0.4(2) . . . . ?
S2 C23 C24 C25 -177.30(12) . . . . ?
C23 C24 C25 C26 0.4(2) . . . . ?
C24 C25 C26 O7 -179.85(15) . . . . ?
C24 C25 C26 C21 -0.3(2) . . . . ?
C22 C21 C26 O7 178.92(14) . . . . ?
C20 C21 C26 O7 -0.8(2) . . . . ?
C22 C21 C26 C25 -0.6(2) . . . . ?
C20 C21 C26 C25 179.72(15) . . . . ?
